data_4117234
loop_
_publ_author_name
'Stephen P. Argent'
'Alex Greenaway'
'Maria del Carmen Gimenez-Lopez'
'William Lewis'
'Harriott Nowell'
'Andrei N. Khlobystov'
'Alexander J. Blake'
'Neil R. Champness'
'Martin Schr\"oder'

_publ_section_title
;
 High-Nuclearity Metal-Organic Nanospheres: A Cd66 Ball
;
_journal_name_full 'Journal of the American Chemical Society'
_journal_page_first 55
_journal_page_last 58
_journal_paper_doi 10.1021/ja207845u
_journal_volume 134
_journal_year 2012
_chemical_formula_moiety 'C95 H68 Cd3 Cl N2 O13, C2 H8 N'
_chemical_formula_sum 'C97 H76 Cd3 Cl N3 O13'
_chemical_formula_weight 1864.26
_chemical_name_systematic
; 
 ? 
;
_space_group_IT_number 9
_symmetry_cell_setting monoclinic
_symmetry_space_group_name_Hall 'C -2yc'
_symmetry_space_group_name_H-M 'C 1 c 1'
_atom_sites_solution_hydrogens geom
_atom_sites_solution_primary direct
_atom_sites_solution_secondary difmap
_audit_creation_method 'enCIFer editing of SHELXL97 CIF output'
_cell_angle_alpha 90.00
_cell_angle_beta 101.4194(17)
_cell_angle_gamma 90.00
_cell_formula_units_Z 4
_cell_length_a 30.7832(6)
_cell_length_b 11.41495(19)
_cell_length_c 23.7561(4)
_cell_measurement_reflns_used 15418
_cell_measurement_temperature 90(2)
_cell_measurement_theta_max 74.56
_cell_measurement_theta_min 3.79
_cell_volume 8182.4(3)
_computing_cell_refinement
; 
CrysAlisPro, Oxford Diffraction Ltd., 
Version 1.171.34.36 (release 02-08-2010 CrysAlis171 .NET) 
(compiled Jan  5 2010,16:28:46) 
Analytical numeric absorption correction using a multifaceted crystal 
model based on expressions derived by R.C. Clark & J.S. Reid. 
(Clark, R. C. & Reid, J. S. (1995). Acta Cryst. A51, 887-897) 
;
_computing_data_collection
; 
CrysAlisPro, Oxford Diffraction Ltd., 
Version 1.171.34.36 (release 02-08-2010 CrysAlis171 .NET) 
(compiled Jan  5 2010,16:28:46) 
Analytical numeric absorption correction using a multifaceted crystal 
model based on expressions derived by R.C. Clark & J.S. Reid. 
(Clark, R. C. & Reid, J. S. (1995). Acta Cryst. A51, 887-897) 
;
_computing_data_reduction
; 
CrysAlisPro, Oxford Diffraction Ltd., 
Version 1.171.34.36 (release 02-08-2010 CrysAlis171 .NET) 
(compiled Jan  5 2010,16:28:46) 
Analytical numeric absorption correction using a multifaceted crystal 
model based on expressions derived by R.C. Clark & J.S. Reid. 
(Clark, R. C. & Reid, J. S. (1995). Acta Cryst. A51, 887-897) 
;
_computing_molecular_graphics ' ?'
_computing_publication_material 'enCIFer(Allen et al.,2004);PLATON(Spek,2003)'
_computing_structure_refinement 'SHELXL97 (Sheldrick, 2008)'
_computing_structure_solution 'SHELXS97 (Sheldrick, 2008)'
_diffrn_ambient_temperature 90(2)
_diffrn_detector_area_resol_mean 10.3613
_diffrn_measured_fraction_theta_full 0.986
_diffrn_measured_fraction_theta_max 0.957
_diffrn_measurement_device_type 'SuperNova, Single source at offset), Atlas'
_diffrn_measurement_method '\w scans'
_diffrn_radiation_monochromator mirror
_diffrn_radiation_source 'SuperNova (Cu) X-ray Source'
_diffrn_radiation_type CuK\a
_diffrn_radiation_wavelength 1.54184
_diffrn_reflns_av_R_equivalents 0.0339
_diffrn_reflns_av_sigmaI/netI 0.0390
_diffrn_reflns_limit_h_max 37
_diffrn_reflns_limit_h_min -37
_diffrn_reflns_limit_k_max 14
_diffrn_reflns_limit_k_min -13
_diffrn_reflns_limit_l_max 29
_diffrn_reflns_limit_l_min -28
_diffrn_reflns_number 22495
_diffrn_reflns_theta_full 67.50
_diffrn_reflns_theta_max 74.73
_diffrn_reflns_theta_min 3.80
_diffrn_standards_decay_% 0
_diffrn_standards_number 0
_exptl_absorpt_coefficient_mu 7.039
_exptl_absorpt_correction_T_max 0.417
_exptl_absorpt_correction_T_min 0.05
_exptl_absorpt_correction_type analytical
_exptl_absorpt_process_details
; 
CrysAlisPro, Oxford Diffraction Ltd., 
Version 1.171.34.36 (release 02-08-2010 CrysAlis171 .NET) 
(compiled Jan  5 2010,16:28:46) 
Analytical numeric absorption correction using a multifaceted crystal 
model based on expressions derived by R.C. Clark & J.S. Reid. 
(Clark, R. C. & Reid, J. S. (1995). Acta Cryst. A51, 887-897) 
;
_exptl_crystal_colour colorless
_exptl_crystal_density_diffrn 1.513
_exptl_crystal_description block
_exptl_crystal_F_000 3776
_exptl_crystal_size_max 0.3100
_exptl_crystal_size_mid 0.2740
_exptl_crystal_size_min 0.0664
_refine_diff_density_max 1.91
_refine_diff_density_min -0.94
_refine_diff_density_rms 0.12
_refine_ls_abs_structure_details 'Flack H D (1983), Acta Cryst. A39, 876-881'
_refine_ls_abs_structure_Flack 0.379(6)
_refine_ls_extinction_method none
_refine_ls_goodness_of_fit_ref 1.046
_refine_ls_hydrogen_treatment constr
_refine_ls_matrix_type full
_refine_ls_number_parameters 1061
_refine_ls_number_reflns 12955
_refine_ls_number_restraints 2
_refine_ls_restrained_S_all 1.046
_refine_ls_R_factor_all 0.0536
_refine_ls_R_factor_gt 0.0529
_refine_ls_shift/su_max 0.001
_refine_ls_shift/su_mean 0.000
_refine_ls_structure_factor_coef Fsqd
_refine_ls_weighting_details 'calc w=1/[\s^2^(Fo^2^)+(0.1174P)^2^+14.8465P] where P=(Fo^2^+2Fc^2^)/3'
_refine_ls_weighting_scheme calc
_refine_ls_wR_factor_gt 0.1422
_refine_ls_wR_factor_ref 0.1437
_reflns_number_gt 12742
_reflns_number_total 12955
_reflns_threshold_expression >2sigma(I)
_cod_data_source_file ja207845u_si_001_5.cif
_cod_data_source_block spa148
_cod_original_cell_volume 8182.4(2)
_cod_database_code 4117234
_nottingham_internal_coll_name spa148
_nottingham_internal_coll_number 10365
_nottingham_internal_coll_client AG/SPA/NRC/MS
_nottingham_internal_coll_type custom
_nottingham_internal_coll_frame_time '5 and 20s'
_nottingham_internal_coll_frame_width '1 degree'
_nottingham_internal_coll_frame_method '\w scans'
_nottingham_internal_coll_user AG/SPA
_nottingham_internal_coll_date 18/04/2011
_nottingham_internal_process_user AG/SPA
_nottingham_internal_process_date 19/04/2011
_nottingham_internal_solution_user AG/SPA
_nottingham_internal_solution_date 19/04/2011
_nottingham_internal_refinement_user AG/SPA
_nottingham_internal_refinement_date 08/08/2011
_nottingham_internal_validation_user AJB
_nottingham_internal_validation_date 10/8/2011

loop_
_symmetry_equiv_pos_as_xyz
'x, y, z'
'x, -y, z+1/2'
'x+1/2, y+1/2, z'
'x+1/2, -y+1/2, z+1/2'

loop_
_atom_site_label
_atom_site_type_symbol
_atom_site_fract_x
_atom_site_fract_y
_atom_site_fract_z
_atom_site_U_iso_or_equiv
_atom_site_adp_type
_atom_site_occupancy
_atom_site_symmetry_multiplicity
_atom_site_calc_flag
_atom_site_refinement_flags
Cd1 Cd 0.045933(12) 0.81761(3) 0.627498(16) 0.01992(11) Uani 1 1 d .
Cd2 Cd 0.058430(14) 1.04601(4) 0.533349(18) 0.02307(12) Uani 1 1 d .
Cd3 Cd 0.026796(14) 0.99289(4) 0.74981(2) 0.02215(11) Uani 1 1 d .
Cl1 Cl 0.04826(6) 1.05276(13) 0.63575(8) 0.0305(3) Uani 1 1 d .
O1X O 0.05686(17) 0.6196(4) 0.6277(3) 0.0354(12) Uani 1 1 d .
C2X C 0.0275(2) 0.5443(6) 0.6211(4) 0.0317(15) Uani 1 1 d .
H2XA H -0.0024 0.5704 0.6131 0.038 Uiso 1 1 calc R
N3X N 0.0347(2) 0.4298(5) 0.6243(3) 0.0329(14) Uani 1 1 d .
C4X C 0.0791(3) 0.3823(8) 0.6396(5) 0.046(2) Uani 1 1 d .
H4XA H 0.1000 0.4453 0.6542 0.069 Uiso 1 1 calc R
H4XB H 0.0874 0.3470 0.6056 0.069 Uiso 1 1 calc R
H4XC H 0.0801 0.3224 0.6694 0.069 Uiso 1 1 calc R
C5X C -0.0018(3) 0.3464(8) 0.6136(5) 0.046(2) Uani 1 1 d .
H5XA H -0.0299 0.3888 0.6034 0.069 Uiso 1 1 calc R
H5XB H -0.0016 0.2998 0.6483 0.069 Uiso 1 1 calc R
H5XC H 0.0017 0.2944 0.5820 0.069 Uiso 1 1 calc R
N1Y N 0.00967(19) 0.8668(5) 0.8196(3) 0.0284(12) Uani 1 1 d .
H1YA H 0.0323 0.8744 0.8518 0.034 Uiso 1 1 calc R
C2Y C -0.0316(3) 0.9037(8) 0.8370(4) 0.0411(18) Uani 1 1 d .
H2YA H -0.0354 0.8592 0.8710 0.062 Uiso 1 1 calc R
H2YB H -0.0568 0.8888 0.8056 0.062 Uiso 1 1 calc R
H2YC H -0.0300 0.9875 0.8461 0.062 Uiso 1 1 calc R
C3Y C 0.0075(2) 0.7424(6) 0.8039(4) 0.0327(15) Uani 1 1 d .
H3YA H 0.0065 0.6949 0.8380 0.049 Uiso 1 1 calc R
H3YB H 0.0338 0.7213 0.7887 0.049 Uiso 1 1 calc R
H3YC H -0.0192 0.7279 0.7747 0.049 Uiso 1 1 calc R
N1Z N 0.0939(2) 0.8598(5) 0.4234(3) 0.0322(13) Uani 1 1 d .
H1ZA H 0.0686 0.8722 0.3960 0.039 Uiso 1 1 calc R
H1ZB H 0.0950 0.9164 0.4512 0.039 Uiso 1 1 calc R
C2Z C 0.1328(3) 0.8713(8) 0.3967(4) 0.0439(19) Uani 1 1 d .
H2ZA H 0.1333 0.9498 0.3801 0.066 Uiso 1 1 calc R
H2ZB H 0.1314 0.8125 0.3664 0.066 Uiso 1 1 calc R
H2ZC H 0.1598 0.8594 0.4259 0.066 Uiso 1 1 calc R
C3Z C 0.0912(3) 0.7421(7) 0.4499(4) 0.0364(17) Uani 1 1 d .
H3ZA H 0.0675 0.7421 0.4719 0.055 Uiso 1 1 calc R
H3ZB H 0.1195 0.7242 0.4755 0.055 Uiso 1 1 calc R
H3ZC H 0.0850 0.6826 0.4196 0.055 Uiso 1 1 calc R
C11A C 0.3173(2) 0.8666(6) 0.7746(3) 0.0208(12) Uani 1 1 d .
C12A C 0.3460(2) 0.9316(6) 0.8157(3) 0.0210(12) Uani 1 1 d .
H12A H 0.3653 0.8921 0.8460 0.025 Uiso 1 1 calc R
C13A C 0.3470(2) 1.0545(5) 0.8131(3) 0.0187(12) Uani 1 1 d .
C14A C 0.3185(2) 1.1108(6) 0.7684(3) 0.0202(12) Uani 1 1 d .
H14A H 0.3187 1.1939 0.7662 0.024 Uiso 1 1 calc R
C15A C 0.2896(2) 1.0470(6) 0.7270(3) 0.0208(12) Uani 1 1 d .
C16A C 0.28942(19) 0.9257(6) 0.7301(3) 0.0194(12) Uani 1 1 d .
H16A H 0.2701 0.8821 0.7016 0.023 Uiso 1 1 calc R
C21A C 0.3179(2) 0.7363(6) 0.7796(3) 0.0208(12) Uani 1 1 d .
C22A C 0.2792(2) 0.6698(5) 0.7797(3) 0.0214(12) Uani 1 1 d .
C23A C 0.2827(2) 0.5485(6) 0.7850(3) 0.0265(14) Uani 1 1 d .
H23A H 0.2567 0.5033 0.7845 0.032 Uiso 1 1 calc R
C24A C 0.3230(3) 0.4927(6) 0.7908(4) 0.0313(16) Uani 1 1 d .
H24A H 0.3249 0.4100 0.7952 0.038 Uiso 1 1 calc R
C25A C 0.3611(2) 0.5591(7) 0.7902(3) 0.0323(16) Uani 1 1 d .
H25A H 0.3890 0.5213 0.7934 0.039 Uiso 1 1 calc R
C26A C 0.3583(2) 0.6787(6) 0.7850(3) 0.0261(14) Uani 1 1 d .
H26A H 0.3845 0.7229 0.7851 0.031 Uiso 1 1 calc R
C31A C 0.2349(2) 0.7260(5) 0.7738(3) 0.0186(11) Uani 1 1 d .
C32A C 0.2282(2) 0.8242(5) 0.8063(3) 0.0214(13) Uani 1 1 d .
H32A H 0.2521 0.8550 0.8339 0.026 Uiso 1 1 calc R
C33A C 0.1867(2) 0.8768(6) 0.7985(3) 0.0207(12) Uani 1 1 d .
H33A H 0.1824 0.9435 0.8207 0.025 Uiso 1 1 calc R
C34A C 0.1512(2) 0.8322(6) 0.7580(3) 0.0222(13) Uani 1 1 d .
C35A C 0.1573(2) 0.7323(6) 0.7267(3) 0.0242(13) Uani 1 1 d .
H35A H 0.1332 0.7002 0.6999 0.029 Uiso 1 1 calc R
C36A C 0.1990(2) 0.6799(5) 0.7348(3) 0.0227(13) Uani 1 1 d .
H36A H 0.2031 0.6118 0.7135 0.027 Uiso 1 1 calc R
C37A C 0.1068(2) 0.8875(6) 0.7518(3) 0.0228(12) Uani 1 1 d .
O38A O 0.10218(16) 0.9820(4) 0.7770(3) 0.0309(11) Uani 1 1 d .
O39A O 0.07284(15) 0.8338(4) 0.7226(2) 0.0250(9) Uani 1 1 d .
C41A C 0.3761(2) 1.1224(6) 0.8596(3) 0.0211(12) Uani 1 1 d .
C42A C 0.4204(2) 1.0902(6) 0.8833(3) 0.0227(12) Uani 1 1 d .
C43A C 0.4429(2) 1.1515(7) 0.9312(3) 0.0266(13) Uani 1 1 d .
H43A H 0.4723 1.1285 0.9480 0.032 Uiso 1 1 calc R
C44A C 0.4241(2) 1.2445(6) 0.9554(3) 0.0301(15) Uani 1 1 d .
H44A H 0.4401 1.2838 0.9882 0.036 Uiso 1 1 calc R
C45A C 0.3813(2) 1.2789(6) 0.9305(3) 0.0275(14) Uani 1 1 d .
H45A H 0.3681 1.3439 0.9457 0.033 Uiso 1 1 calc R
C46A C 0.3578(2) 1.2184(6) 0.8835(3) 0.0248(13) Uani 1 1 d .
H46A H 0.3285 1.2426 0.8670 0.030 Uiso 1 1 calc R
C51A C 0.4432(2) 0.9925(6) 0.8597(3) 0.0233(13) Uani 1 1 d .
C52A C 0.4449(2) 0.9880(6) 0.8008(3) 0.0236(13) Uani 1 1 d .
H52A H 0.4315 1.0482 0.7756 0.028 Uiso 1 1 calc R
C53A C 0.4661(2) 0.8952(6) 0.7798(3) 0.0228(13) Uani 1 1 d .
H53A H 0.4677 0.8931 0.7403 0.027 Uiso 1 1 calc R
C54A C 0.4852(2) 0.8050(6) 0.8161(3) 0.0258(14) Uani 1 1 d .
C55A C 0.4839(2) 0.8108(6) 0.8745(3) 0.0274(14) Uani 1 1 d .
H55A H 0.4971 0.7507 0.8998 0.033 Uiso 1 1 calc R
C56A C 0.4630(2) 0.9050(6) 0.8955(3) 0.0258(13) Uani 1 1 d .
H56A H 0.4625 0.9088 0.9353 0.031 Uiso 1 1 calc R
C57A C 0.5059(2) 0.7004(6) 0.7939(3) 0.0260(14) Uani 1 1 d .
O58A O 0.49826(19) 0.6804(4) 0.7410(2) 0.0319(11) Uani 1 1 d .
O59A O 0.52805(17) 0.6307(4) 0.8292(2) 0.0335(11) Uani 1 1 d .
C61A C 0.2570(2) 1.1087(5) 0.6811(3) 0.0201(12) Uani 1 1 d .
C62A C 0.2698(2) 1.1971(6) 0.6468(3) 0.0213(12) Uani 1 1 d .
C63A C 0.2373(2) 1.2553(6) 0.6074(3) 0.0260(13) Uani 1 1 d .
H63A H 0.2458 1.3147 0.5837 0.031 Uiso 1 1 calc R
C64A C 0.1928(2) 1.2279(6) 0.6023(3) 0.0270(14) Uani 1 1 d .
H64A H 0.1710 1.2689 0.5755 0.032 Uiso 1 1 calc R
C65A C 0.1800(2) 1.1397(6) 0.6366(3) 0.0227(13) Uani 1 1 d .
H65A H 0.1496 1.1204 0.6336 0.027 Uiso 1 1 calc R
C66A C 0.2124(2) 1.0812(6) 0.6749(3) 0.0216(12) Uani 1 1 d .
H66A H 0.2039 1.0203 0.6977 0.026 Uiso 1 1 calc R
C71A C 0.3172(2) 1.2306(6) 0.6511(3) 0.0225(13) Uani 1 1 d .
C72A C 0.3493(2) 1.1490(6) 0.6430(3) 0.0256(13) Uani 1 1 d .
H72A H 0.3410 1.0699 0.6342 0.031 Uiso 1 1 calc R
C73A C 0.3932(2) 1.1826(6) 0.6478(3) 0.0239(13) Uani 1 1 d .
H73A H 0.4145 1.1261 0.6419 0.029 Uiso 1 1 calc R
C74A C 0.4066(2) 1.2972(6) 0.6610(3) 0.0216(12) Uani 1 1 d .
C75A C 0.3743(2) 1.3791(6) 0.6698(3) 0.0237(13) Uani 1 1 d .
H75A H 0.3827 1.4574 0.6801 0.028 Uiso 1 1 calc R
C76A C 0.3305(2) 1.3462(6) 0.6635(3) 0.0232(12) Uani 1 1 d .
H76A H 0.3090 1.4034 0.6676 0.028 Uiso 1 1 calc R
C77A C 0.4542(2) 1.3359(6) 0.6667(3) 0.0226(12) Uani 1 1 d .
O78A O 0.47984(14) 1.2703(4) 0.6452(2) 0.0253(9) Uani 1 1 d .
O79A O 0.46451(15) 1.4303(4) 0.6924(2) 0.0268(10) Uani 1 1 d .
C11B C -0.2252(2) 0.8694(6) 0.4628(3) 0.0208(12) Uani 1 1 d .
C12B C -0.1985(2) 0.9309(6) 0.5078(3) 0.0199(12) Uani 1 1 d .
H12B H -0.1788 0.8888 0.5366 0.024 Uiso 1 1 calc R
C13B C -0.2004(2) 1.0531(5) 0.5111(3) 0.0186(12) Uani 1 1 d .
C14B C -0.2303(2) 1.1131(6) 0.4683(3) 0.0199(12) Uani 1 1 d .
H14B H -0.2321 1.1961 0.4701 0.024 Uiso 1 1 calc R
C15B C -0.2571(2) 1.0541(6) 0.4239(3) 0.0202(12) Uani 1 1 d .
C16B C -0.2538(2) 0.9326(6) 0.4214(3) 0.0217(12) Uani 1 1 d .
H16B H -0.2718 0.8918 0.3904 0.026 Uiso 1 1 calc R
C21B C -0.2239(2) 0.7398(6) 0.4575(3) 0.0213(12) Uani 1 1 d .
C22B C -0.1853(2) 0.6756(5) 0.4566(3) 0.0210(12) Uani 1 1 d .
C23B C -0.1880(3) 0.5545(6) 0.4491(3) 0.0258(14) Uani 1 1 d .
H23B H -0.1619 0.5111 0.4476 0.031 Uiso 1 1 calc R
C24B C -0.2284(3) 0.4961(6) 0.4438(3) 0.0315(16) Uani 1 1 d .
H24B H -0.2299 0.4136 0.4385 0.038 Uiso 1 1 calc R
C25B C -0.2663(3) 0.5602(7) 0.4464(3) 0.0319(16) Uani 1 1 d .
H25B H -0.2939 0.5211 0.4436 0.038 Uiso 1 1 calc R
C26B C -0.2642(2) 0.6794(6) 0.4528(3) 0.0279(15) Uani 1 1 d .
H26B H -0.2905 0.7221 0.4542 0.033 Uiso 1 1 calc R
C31B C -0.1409(2) 0.7332(6) 0.4635(3) 0.0205(12) Uani 1 1 d .
C32B C -0.1058(2) 0.6859(6) 0.5028(3) 0.0258(14) Uani 1 1 d .
H32B H -0.1100 0.6152 0.5221 0.031 Uiso 1 1 calc R
C33B C -0.0644(2) 0.7402(6) 0.5143(3) 0.0242(13) Uani 1 1 d .
H33B H -0.0408 0.7067 0.5413 0.029 Uiso 1 1 calc R
C34B C -0.0578(2) 0.8424(6) 0.4866(3) 0.0221(12) Uani 1 1 d .
C35B C -0.0926(2) 0.8887(6) 0.4451(3) 0.0221(12) Uani 1 1 d .
H35B H -0.0881 0.9579 0.4248 0.027 Uiso 1 1 calc R
C36B C -0.1336(2) 0.8338(6) 0.4336(3) 0.0223(12) Uani 1 1 d .
H36B H -0.1568 0.8649 0.4051 0.027 Uiso 1 1 calc R
C37B C -0.0147(2) 0.9067(7) 0.5018(3) 0.0259(13) Uani 1 1 d .
O38B O 0.01867(16) 0.8519(5) 0.5301(2) 0.0298(10) Uani 1 1 d .
O39B O -0.01181(16) 1.0108(5) 0.4875(3) 0.0322(12) Uani 1 1 d .
C41B C -0.1697(2) 1.1167(5) 0.5569(3) 0.0204(12) Uani 1 1 d .
C42B C -0.1834(2) 1.2076(6) 0.5896(3) 0.0213(12) Uani 1 1 d .
C43B C -0.1512(2) 1.2637(6) 0.6311(3) 0.0250(13) Uani 1 1 d .
H43B H -0.1600 1.3262 0.6529 0.030 Uiso 1 1 calc R
C44B C -0.1072(2) 1.2305(6) 0.6412(3) 0.0281(14) Uani 1 1 d .
H44B H -0.0863 1.2687 0.6701 0.034 Uiso 1 1 calc R
C45B C -0.0936(2) 1.1415(6) 0.6091(3) 0.0239(13) Uani 1 1 d .
H45B H -0.0633 1.1193 0.6155 0.029 Uiso 1 1 calc R
C46B C -0.1246(2) 1.0850(6) 0.5675(3) 0.0226(13) Uani 1 1 d .
H46B H -0.1152 1.0236 0.5458 0.027 Uiso 1 1 calc R
C51B C -0.2308(2) 1.2448(6) 0.5831(3) 0.0201(12) Uani 1 1 d .
C52B C -0.2636(2) 1.1671(6) 0.5921(3) 0.0231(13) Uani 1 1 d .
H52B H -0.2564 1.0871 0.6002 0.028 Uiso 1 1 calc R
C53B C -0.3071(2) 1.2058(6) 0.5892(3) 0.0226(12) Uani 1 1 d .
H53B H -0.3290 1.1530 0.5972 0.027 Uiso 1 1 calc R
C54B C -0.3183(2) 1.3220(6) 0.5748(3) 0.0228(13) Uani 1 1 d .
C55B C -0.2859(2) 1.3992(6) 0.5642(3) 0.0233(12) Uani 1 1 d .
H55B H -0.2935 1.4778 0.5534 0.028 Uiso 1 1 calc R
C56B C -0.2425(2) 1.3611(6) 0.5695(3) 0.0212(12) Uani 1 1 d .
H56B H -0.2203 1.4152 0.5638 0.025 Uiso 1 1 calc R
C57B C -0.3652(2) 1.3636(6) 0.5721(3) 0.0231(13) Uani 1 1 d .
O58B O -0.38767(14) 1.3124(4) 0.6030(2) 0.0268(10) Uani 1 1 d .
O59B O -0.37839(15) 1.4491(4) 0.5388(2) 0.0241(9) Uani 1 1 d .
C61B C -0.2878(2) 1.1161(6) 0.3769(3) 0.0227(12) Uani 1 1 d .
C62B C -0.3308(2) 1.0736(6) 0.3546(3) 0.0246(13) Uani 1 1 d .
C63B C -0.3557(2) 1.1248(7) 0.3052(3) 0.0319(16) Uani 1 1 d .
H63B H -0.3844 1.0952 0.2895 0.038 Uiso 1 1 calc R
C64B C -0.3390(3) 1.2188(8) 0.2785(3) 0.0363(17) Uani 1 1 d .
H64B H -0.3559 1.2513 0.2442 0.044 Uiso 1 1 calc R
C65B C -0.2978(3) 1.2646(7) 0.3022(3) 0.0304(15) Uani 1 1 d .
H65B H -0.2870 1.3315 0.2855 0.037 Uiso 1 1 calc R
C66B C -0.2724(2) 1.2130(6) 0.3501(3) 0.0246(13) Uani 1 1 d .
H66B H -0.2438 1.2436 0.3653 0.030 Uiso 1 1 calc R
C71B C -0.3514(2) 0.9795(6) 0.3839(3) 0.0220(12) Uani 1 1 d .
C72B C -0.3522(2) 0.9857(6) 0.4417(3) 0.0234(13) Uani 1 1 d .
H72B H -0.3385 1.0502 0.4635 0.028 Uiso 1 1 calc R
C73B C -0.3728(2) 0.8992(6) 0.4688(3) 0.0235(13) Uani 1 1 d .
H73B H -0.3748 0.9078 0.5080 0.028 Uiso 1 1 calc R
C74B C -0.3906(2) 0.8000(6) 0.4382(3) 0.0226(13) Uani 1 1 d .
C75B C -0.3875(2) 0.7908(6) 0.3809(3) 0.0265(13) Uani 1 1 d .
H75B H -0.3979 0.7216 0.3603 0.032 Uiso 1 1 calc R
C76B C -0.3696(2) 0.8809(6) 0.3528(3) 0.0267(13) Uani 1 1 d .
H76B H -0.3697 0.8753 0.3129 0.032 Uiso 1 1 calc R
C77B C -0.41092(19) 0.7050(6) 0.4672(3) 0.0228(13) Uani 1 1 d .
O78B O -0.42296(15) 0.6104(4) 0.4408(2) 0.0250(9) Uani 1 1 d .
O79B O -0.41660(17) 0.7228(4) 0.5180(2) 0.0276(10) Uani 1 1 d .

loop_
_atom_site_aniso_label
_atom_site_aniso_U_11
_atom_site_aniso_U_22
_atom_site_aniso_U_33
_atom_site_aniso_U_23
_atom_site_aniso_U_13
_atom_site_aniso_U_12
Cd1 0.02076(18) 0.01901(19) 0.0202(2) -0.00039(17) 0.00458(15) -0.00092(14)
Cd2 0.0245(2) 0.0209(2) 0.0236(2) 0.00323(18) 0.00445(16) -0.00149(15)
Cd3 0.02305(19) 0.0186(2) 0.0236(2) -0.00323(16) 0.00188(16) 0.00062(15)
Cl1 0.0476(9) 0.0189(7) 0.0283(9) 0.0008(6) 0.0156(7) 0.0009(6)
O1X 0.035(3) 0.022(2) 0.049(3) -0.001(2) 0.007(2) 0.0003(19)
C2X 0.032(3) 0.026(4) 0.037(4) 0.000(3) 0.005(3) -0.001(3)
N3X 0.042(3) 0.022(3) 0.032(3) -0.002(3) 0.001(3) 0.001(2)
C4X 0.041(4) 0.033(4) 0.061(6) -0.010(4) -0.001(4) 0.003(3)
C5X 0.050(5) 0.031(4) 0.054(6) 0.008(4) 0.001(4) -0.004(4)
N1Y 0.027(3) 0.030(3) 0.027(3) 0.001(3) 0.003(2) 0.001(2)
C2Y 0.039(4) 0.039(4) 0.049(5) 0.008(4) 0.018(4) 0.006(3)
C3Y 0.036(3) 0.026(3) 0.037(4) 0.003(3) 0.007(3) -0.005(3)
N1Z 0.042(3) 0.026(3) 0.028(3) 0.000(3) 0.005(3) 0.003(3)
C2Z 0.043(4) 0.044(5) 0.044(5) -0.001(4) 0.009(4) -0.010(3)
C3Z 0.041(4) 0.027(4) 0.040(4) 0.003(3) 0.005(3) -0.002(3)
C11A 0.024(3) 0.022(3) 0.017(3) 0.000(2) 0.005(2) -0.001(2)
C12A 0.021(3) 0.023(3) 0.020(3) -0.001(3) 0.004(2) 0.001(2)
C13A 0.023(3) 0.020(3) 0.013(3) 0.000(2) 0.006(2) 0.001(2)
C14A 0.025(3) 0.020(3) 0.017(3) 0.003(2) 0.006(2) 0.001(2)
C15A 0.025(3) 0.021(3) 0.018(3) 0.002(2) 0.007(2) 0.004(2)
C16A 0.020(3) 0.025(3) 0.013(3) 0.001(2) 0.004(2) 0.002(2)
C21A 0.028(3) 0.021(3) 0.013(3) -0.002(2) 0.004(2) -0.002(2)
C22A 0.033(3) 0.019(3) 0.013(3) 0.002(2) 0.006(2) 0.001(2)
C23A 0.041(4) 0.020(3) 0.018(3) 0.003(2) 0.003(3) 0.000(3)
C24A 0.053(5) 0.013(3) 0.026(4) -0.001(3) 0.002(3) 0.009(3)
C25A 0.034(4) 0.033(4) 0.027(4) -0.004(3) -0.001(3) 0.015(3)
C26A 0.028(3) 0.029(4) 0.019(3) -0.001(3) 0.000(3) 0.002(2)
C31A 0.027(3) 0.018(3) 0.011(3) 0.002(2) 0.004(2) 0.002(2)
C32A 0.026(3) 0.022(3) 0.016(3) 0.003(2) 0.002(2) -0.004(2)
C33A 0.025(3) 0.020(3) 0.017(3) -0.001(2) 0.005(2) -0.001(2)
C34A 0.024(3) 0.023(3) 0.019(3) 0.001(3) 0.001(2) -0.004(2)
C35A 0.025(3) 0.028(3) 0.018(3) -0.003(3) 0.002(2) -0.004(2)
C36A 0.034(3) 0.019(3) 0.015(3) 0.001(2) 0.005(3) -0.001(2)
C37A 0.020(3) 0.024(3) 0.023(3) 0.002(3) 0.000(2) 0.000(2)
O38A 0.027(2) 0.020(2) 0.045(3) -0.008(2) 0.005(2) -0.0003(18)
O39A 0.027(2) 0.029(2) 0.019(2) 0.0028(19) 0.0032(18) -0.0019(17)
C41A 0.026(3) 0.021(3) 0.017(3) -0.001(2) 0.006(2) -0.001(2)
C42A 0.026(3) 0.024(3) 0.017(3) 0.003(3) 0.002(2) -0.001(2)
C43A 0.027(3) 0.032(3) 0.019(3) -0.003(3) -0.001(3) 0.001(3)
C44A 0.037(4) 0.027(3) 0.023(3) -0.012(3) 0.000(3) -0.008(3)
C45A 0.036(3) 0.024(3) 0.024(3) -0.006(3) 0.010(3) 0.000(3)
C46A 0.035(3) 0.020(3) 0.020(3) -0.003(3) 0.006(3) 0.001(2)
C51A 0.023(3) 0.024(3) 0.021(3) -0.003(3) 0.001(3) -0.003(2)
C52A 0.032(3) 0.019(3) 0.017(3) -0.001(2) -0.002(3) 0.001(2)
C53A 0.027(3) 0.023(3) 0.018(3) -0.005(3) 0.003(2) -0.001(2)
C54A 0.025(3) 0.026(3) 0.028(4) -0.003(3) 0.007(3) 0.001(2)
C55A 0.029(3) 0.029(4) 0.023(3) 0.001(3) 0.002(3) 0.003(3)
C56A 0.031(3) 0.026(3) 0.020(3) 0.002(3) 0.004(3) 0.002(3)
C57A 0.023(3) 0.025(3) 0.030(4) -0.006(3) 0.004(3) -0.007(2)
O58A 0.048(3) 0.024(3) 0.024(3) -0.001(2) 0.008(2) 0.007(2)
O59A 0.036(3) 0.025(2) 0.037(3) -0.010(2) -0.001(2) 0.007(2)
C61A 0.028(3) 0.019(3) 0.014(3) -0.004(2) 0.006(2) -0.001(2)
C62A 0.024(3) 0.020(3) 0.018(3) -0.001(2) 0.001(2) 0.002(2)
C63A 0.029(3) 0.028(3) 0.020(3) 0.006(3) 0.002(3) 0.000(3)
C64A 0.032(3) 0.023(3) 0.023(3) 0.003(3) 0.000(3) 0.001(3)
C65A 0.022(3) 0.026(3) 0.021(3) -0.002(3) 0.006(2) -0.001(2)
C66A 0.026(3) 0.023(3) 0.014(3) -0.003(2) 0.000(2) -0.002(2)
C71A 0.029(3) 0.025(3) 0.013(3) 0.005(2) 0.003(2) -0.003(2)
C72A 0.033(3) 0.023(3) 0.022(3) 0.003(3) 0.008(3) -0.002(3)
C73A 0.027(3) 0.024(3) 0.022(3) 0.001(3) 0.008(3) 0.002(2)
C74A 0.026(3) 0.024(3) 0.014(3) 0.003(2) 0.000(2) -0.003(2)
C75A 0.031(3) 0.020(3) 0.020(3) 0.002(2) 0.004(3) 0.001(2)
C76A 0.028(3) 0.024(3) 0.017(3) 0.004(3) 0.003(2) 0.005(2)
C77A 0.022(3) 0.025(3) 0.018(3) 0.002(3) -0.003(2) -0.003(2)
O78A 0.023(2) 0.034(3) 0.019(2) -0.003(2) 0.0045(17) -0.0026(18)
O79A 0.020(2) 0.027(2) 0.029(3) 0.000(2) -0.0061(18) 0.0016(17)
C11B 0.027(3) 0.022(3) 0.015(3) -0.002(2) 0.007(2) 0.001(2)
C12B 0.023(3) 0.021(3) 0.016(3) -0.001(2) 0.003(2) 0.000(2)
C13B 0.020(3) 0.020(3) 0.016(3) 0.000(2) 0.006(2) -0.001(2)
C14B 0.029(3) 0.018(3) 0.015(3) -0.001(2) 0.008(2) -0.002(2)
C15B 0.021(3) 0.022(3) 0.017(3) 0.000(2) 0.004(2) -0.001(2)
C16B 0.025(3) 0.023(3) 0.018(3) -0.005(3) 0.005(2) -0.004(2)
C21B 0.029(3) 0.021(3) 0.013(3) 0.001(2) 0.004(2) -0.005(2)
C22B 0.031(3) 0.018(3) 0.014(3) -0.001(2) 0.004(2) -0.002(2)
C23B 0.045(4) 0.019(3) 0.014(3) 0.000(2) 0.007(3) 0.002(3)
C24B 0.052(4) 0.021(4) 0.019(4) -0.004(3) 0.001(3) -0.009(3)
C25B 0.042(4) 0.030(4) 0.021(3) -0.001(3) 0.000(3) -0.018(3)
C26B 0.032(3) 0.032(4) 0.019(3) -0.003(3) 0.005(3) -0.009(3)
C31B 0.026(3) 0.022(3) 0.013(3) -0.003(2) 0.004(2) 0.001(2)
C32B 0.035(3) 0.022(3) 0.019(3) 0.005(2) 0.002(3) 0.003(2)
C33B 0.027(3) 0.025(3) 0.018(3) 0.000(3) -0.003(2) 0.008(2)
C34B 0.027(3) 0.024(3) 0.016(3) 0.002(3) 0.004(2) -0.002(2)
C35B 0.026(3) 0.023(3) 0.017(3) 0.001(2) 0.004(2) 0.002(2)
C36B 0.030(3) 0.021(3) 0.014(3) 0.001(2) 0.002(2) 0.006(2)
C37B 0.023(3) 0.034(4) 0.019(3) 0.003(3) 0.001(2) 0.003(3)
O38B 0.027(2) 0.036(3) 0.024(3) 0.000(2) 0.0004(19) 0.005(2)
O39B 0.023(2) 0.032(3) 0.038(3) 0.011(2) -0.003(2) -0.0037(18)
C41B 0.027(3) 0.019(3) 0.016(3) 0.000(2) 0.006(2) -0.002(2)
C42B 0.026(3) 0.022(3) 0.016(3) -0.002(2) 0.004(2) -0.003(2)
C43B 0.029(3) 0.027(3) 0.019(3) -0.006(3) 0.007(3) -0.004(2)
C44B 0.027(3) 0.032(4) 0.023(3) -0.005(3) 0.000(3) -0.010(3)
C45B 0.020(3) 0.027(3) 0.021(3) 0.003(3) -0.004(2) -0.007(2)
C46B 0.028(3) 0.021(3) 0.019(3) 0.002(3) 0.006(2) -0.002(2)
C51B 0.024(3) 0.025(3) 0.010(3) -0.006(2) 0.000(2) -0.001(2)
C52B 0.025(3) 0.025(3) 0.017(3) 0.000(3) 0.000(2) -0.001(2)
C53B 0.023(3) 0.025(3) 0.021(3) 0.002(3) 0.005(2) -0.002(2)
C54B 0.024(3) 0.030(3) 0.014(3) -0.001(2) 0.002(2) 0.003(2)
C55B 0.033(3) 0.020(3) 0.018(3) -0.001(3) 0.009(2) 0.002(2)
C56B 0.026(3) 0.020(3) 0.019(3) -0.002(2) 0.007(2) -0.002(2)
C57B 0.026(3) 0.023(3) 0.019(3) -0.004(3) 0.000(2) -0.003(2)
O58B 0.0166(19) 0.031(2) 0.033(3) 0.007(2) 0.0061(18) 0.0000(16)
O59B 0.027(2) 0.023(2) 0.021(2) 0.0041(18) 0.0022(18) -0.0004(16)
C61B 0.031(3) 0.018(3) 0.020(3) -0.002(2) 0.006(3) -0.003(2)
C62B 0.033(3) 0.025(3) 0.016(3) -0.001(3) 0.005(3) -0.003(2)
C63B 0.036(4) 0.038(4) 0.018(3) 0.005(3) -0.003(3) -0.013(3)
C64B 0.043(4) 0.042(4) 0.020(4) 0.009(3) -0.004(3) -0.012(3)
C65B 0.039(4) 0.030(4) 0.023(3) 0.006(3) 0.007(3) -0.006(3)
C66B 0.030(3) 0.025(3) 0.019(3) 0.000(3) 0.006(3) -0.007(3)
C71B 0.024(3) 0.024(3) 0.017(3) 0.001(3) 0.002(2) -0.003(2)
C72B 0.028(3) 0.021(3) 0.019(3) -0.003(2) -0.002(3) -0.003(2)
C73B 0.033(3) 0.022(3) 0.014(3) 0.003(3) 0.001(2) -0.002(2)
C74B 0.019(3) 0.022(3) 0.027(4) 0.003(3) 0.003(2) 0.000(2)
C75B 0.029(3) 0.022(3) 0.028(4) -0.003(3) 0.004(3) -0.005(2)
C76B 0.031(3) 0.028(3) 0.021(3) -0.003(3) 0.004(3) -0.010(3)
C77B 0.015(2) 0.028(3) 0.025(3) 0.000(3) 0.001(2) 0.000(2)
O78B 0.032(2) 0.017(2) 0.025(2) -0.0011(19) 0.0010(19) -0.0055(17)
O79B 0.037(2) 0.021(2) 0.026(3) 0.002(2) 0.009(2) -0.0042(19)

loop_
_atom_type_symbol
_atom_type_description
_atom_type_scat_dispersion_real
_atom_type_scat_dispersion_imag
_atom_type_scat_source
C C 0.0181 0.0091 'International Tables Vol C Tables 4.2.6.8 and 6.1.1.4'
H H 0.0000 0.0000 'International Tables Vol C Tables 4.2.6.8 and 6.1.1.4'
N N 0.0311 0.0180 'International Tables Vol C Tables 4.2.6.8 and 6.1.1.4'
O O 0.0492 0.0322 'International Tables Vol C Tables 4.2.6.8 and 6.1.1.4'
Cd Cd 0.1185 4.6533 'International Tables Vol C Tables 4.2.6.8 and 6.1.1.4'
Cl Cl 0.3639 0.7018 'International Tables Vol C Tables 4.2.6.8 and 6.1.1.4'

loop_
_geom_angle_atom_site_label_1
_geom_angle_atom_site_label_2
_geom_angle_atom_site_label_3
_geom_angle
_geom_angle_site_symmetry_1
_geom_angle_site_symmetry_3
O78A Cd1 O58B 164.00(19) 3_445 3_545
O78A Cd1 O39A 89.92(17) 3_445 .
O58B Cd1 O39A 95.14(18) 3_545 .
O78A Cd1 O1X 84.22(18) 3_445 .
O58B Cd1 O1X 80.36(18) 3_545 .
O39A Cd1 O1X 93.1(2) . .
O78A Cd1 O38B 93.77(17) 3_445 .
O58B Cd1 O38B 85.07(18) 3_545 .
O39A Cd1 O38B 165.63(18) . .
O1X Cd1 O38B 101.1(2) . .
O78A Cd1 Cl1 103.91(13) 3_445 .
O58B Cd1 Cl1 91.89(13) 3_545 .
O39A Cd1 Cl1 81.14(13) . .
O1X Cd1 Cl1 169.93(14) . .
O38B Cd1 Cl1 84.49(14) . .
O79B Cd2 O59B 97.76(17) 3 3_545
O79B Cd2 O39B 114.42(19) 3 .
O59B Cd2 O39B 133.2(2) 3_545 .
O79B Cd2 O78B 55.81(17) 3 3
O59B Cd2 O78B 81.14(17) 3_545 3
O39B Cd2 O78B 89.57(19) . 3
O79B Cd2 Cl1 104.18(14) 3 .
O59B Cd2 Cl1 103.58(14) 3_545 .
O39B Cd2 Cl1 100.44(17) . .
O78B Cd2 Cl1 159.99(11) 3 .
O79B Cd2 O38B 167.49(18) 3 .
O59B Cd2 O38B 88.76(16) 3_545 .
O39B Cd2 O38B 54.31(17) . .
O78B Cd2 O38B 115.26(16) 3 .
Cl1 Cd2 O38B 84.49(13) . .
O79B Cd2 C77B 27.9(2) 3 3
O59B Cd2 C77B 88.01(18) 3_545 3
O39B Cd2 C77B 104.59(19) . 3
O78B Cd2 C77B 27.99(19) 3 3
Cl1 Cd2 C77B 132.02(16) . 3
O38B Cd2 C77B 142.94(19) . 3
O79B Cd2 C37B 141.1(2) 3 .
O59B Cd2 C37B 112.97(19) 3_545 .
O39B Cd2 C37B 26.7(2) . .
O78B Cd2 C37B 104.50(18) 3 .
Cl1 Cd2 C37B 91.68(15) . .
O38B Cd2 C37B 27.65(19) . .
C77B Cd2 C37B 126.6(2) 3 .
O79A Cd3 O38A 148.64(19) 3_445 .
O79A Cd3 O58A 88.61(19) 3_445 3_455
O38A Cd3 O58A 115.0(2) . 3_455
O79A Cd3 N1Y 87.1(2) 3_445 .
O38A Cd3 N1Y 97.2(2) . .
O58A Cd3 N1Y 120.1(2) 3_455 .
O79A Cd3 O59A 123.72(18) 3_445 3_455
O38A Cd3 O59A 87.54(18) . 3_455
O58A Cd3 O59A 54.69(19) 3_455 3_455
N1Y Cd3 O59A 79.7(2) . 3_455
O79A Cd3 O39A 94.16(17) 3_445 .
O38A Cd3 O39A 55.26(17) . .
O58A Cd3 O39A 152.50(18) 3_455 .
N1Y Cd3 O39A 87.41(18) . .
O59A Cd3 O39A 138.76(16) 3_455 .
O79A Cd3 C57A 105.85(19) 3_445 3_455
O38A Cd3 C57A 104.09(19) . 3_455
O58A Cd3 C57A 27.3(2) 3_455 3_455
N1Y Cd3 C57A 99.2(2) . 3_455
O59A Cd3 C57A 27.5(2) 3_455 3_455
O39A Cd3 C57A 159.15(17) . 3_455
O79A Cd3 C37A 122.02(19) 3_445 .
O38A Cd3 C37A 27.1(2) . .
O58A Cd3 C37A 137.3(2) 3_455 .
N1Y Cd3 C37A 92.7(2) . .
O59A Cd3 C37A 113.12(19) 3_455 .
O39A Cd3 C37A 28.13(18) . .
C57A Cd3 C37A 131.2(2) 3_455 .
Cd2 Cl1 Cd1 84.58(5) . .
C2X O1X Cd1 125.7(5) . .
O1X C2X N3X 124.7(7) . .
O1X C2X H2XA 117.7 . .
N3X C2X H2XA 117.7 . .
C2X N3X C4X 121.5(7) . .
C2X N3X C5X 121.4(7) . .
C4X N3X C5X 117.1(7) . .
N3X C4X H4XA 109.5 . .
N3X C4X H4XB 109.5 . .
H4XA C4X H4XB 109.5 . .
N3X C4X H4XC 109.5 . .
H4XA C4X H4XC 109.5 . .
H4XB C4X H4XC 109.5 . .
N3X C5X H5XA 109.5 . .
N3X C5X H5XB 109.5 . .
H5XA C5X H5XB 109.5 . .
N3X C5X H5XC 109.5 . .
H5XA C5X H5XC 109.5 . .
H5XB C5X H5XC 109.5 . .
C3Y N1Y C2Y 110.5(6) . .
C3Y N1Y Cd3 114.9(5) . .
C2Y N1Y Cd3 110.6(5) . .
C3Y N1Y H1YA 106.8 . .
C2Y N1Y H1YA 106.8 . .
Cd3 N1Y H1YA 106.8 . .
N1Y C2Y H2YA 109.5 . .
N1Y C2Y H2YB 109.5 . .
H2YA C2Y H2YB 109.5 . .
N1Y C2Y H2YC 109.5 . .
H2YA C2Y H2YC 109.5 . .
H2YB C2Y H2YC 109.5 . .
N1Y C3Y H3YA 109.5 . .
N1Y C3Y H3YB 109.5 . .
H3YA C3Y H3YB 109.5 . .
N1Y C3Y H3YC 109.5 . .
H3YA C3Y H3YC 109.5 . .
H3YB C3Y H3YC 109.5 . .
C2Z N1Z C3Z 112.3(6) . .
C2Z N1Z H1ZA 109.1 . .
C3Z N1Z H1ZA 109.1 . .
C2Z N1Z H1ZB 109.1 . .
C3Z N1Z H1ZB 109.1 . .
H1ZA N1Z H1ZB 107.9 . .
N1Z C2Z H2ZA 109.5 . .
N1Z C2Z H2ZB 109.5 . .
H2ZA C2Z H2ZB 109.5 . .
N1Z C2Z H2ZC 109.5 . .
H2ZA C2Z H2ZC 109.5 . .
H2ZB C2Z H2ZC 109.5 . .
N1Z C3Z H3ZA 109.5 . .
N1Z C3Z H3ZB 109.5 . .
H3ZA C3Z H3ZB 109.5 . .
N1Z C3Z H3ZC 109.5 . .
H3ZA C3Z H3ZC 109.5 . .
H3ZB C3Z H3ZC 109.5 . .
C12A C11A C16A 118.9(6) . .
C12A C11A C21A 118.6(6) . .
C16A C11A C21A 122.6(6) . .
C11A C12A C13A 121.1(6) . .
C11A C12A H12A 119.5 . .
C13A C12A H12A 119.5 . .
C14A C13A C12A 118.7(6) . .
C14A C13A C41A 121.3(6) . .
C12A C13A C41A 120.0(6) . .
C13A C14A C15A 121.0(6) . .
C13A C14A H14A 119.5 . .
C15A C14A H14A 119.5 . .
C16A C15A C14A 119.4(6) . .
C16A C15A C61A 119.9(6) . .
C14A C15A C61A 120.6(6) . .
C15A C16A C11A 121.0(6) . .
C15A C16A H16A 119.5 . .
C11A C16A H16A 119.5 . .
C26A C21A C22A 119.0(6) . .
C26A C21A C11A 118.5(6) . .
C22A C21A C11A 122.5(6) . .
C23A C22A C21A 118.9(6) . .
C23A C22A C31A 119.3(6) . .
C21A C22A C31A 121.8(6) . .
C24A C23A C22A 121.4(7) . .
C24A C23A H23A 119.3 . .
C22A C23A H23A 119.3 . .
C23A C24A C25A 119.2(6) . .
C23A C24A H24A 120.4 . .
C25A C24A H24A 120.4 . .
C26A C25A C24A 120.1(6) . .
C26A C25A H25A 119.9 . .
C24A C25A H25A 119.9 . .
C25A C26A C21A 121.3(7) . .
C25A C26A H26A 119.4 . .
C21A C26A H26A 119.4 . .
C36A C31A C32A 119.0(6) . .
C36A C31A C22A 119.3(6) . .
C32A C31A C22A 121.7(6) . .
C33A C32A C31A 120.3(6) . .
C33A C32A H32A 119.9 . .
C31A C32A H32A 119.9 . .
C32A C33A C34A 120.4(6) . .
C32A C33A H33A 119.8 . .
C34A C33A H33A 119.8 . .
C35A C34A C33A 119.7(6) . .
C35A C34A C37A 120.8(6) . .
C33A C34A C37A 119.4(6) . .
C36A C35A C34A 119.6(6) . .
C36A C35A H35A 120.2 . .
C34A C35A H35A 120.2 . .
C35A C36A C31A 121.0(6) . .
C35A C36A H36A 119.5 . .
C31A C36A H36A 119.5 . .
O38A C37A O39A 120.5(6) . .
O38A C37A C34A 120.5(6) . .
O39A C37A C34A 118.9(6) . .
O38A C37A Cd3 56.1(3) . .
O39A C37A Cd3 64.4(3) . .
C34A C37A Cd3 175.2(5) . .
C37A O38A Cd3 96.8(4) . .
C37A O39A Cd1 132.5(4) . .
C37A O39A Cd3 87.5(4) . .
Cd1 O39A Cd3 101.94(18) . .
C46A C41A C42A 118.3(6) . .
C46A C41A C13A 118.3(6) . .
C42A C41A C13A 123.3(6) . .
C43A C42A C41A 118.4(6) . .
C43A C42A C51A 119.3(6) . .
C41A C42A C51A 122.3(6) . .
C44A C43A C42A 122.7(6) . .
C44A C43A H43A 118.6 . .
C42A C43A H43A 118.6 . .
C43A C44A C45A 118.7(6) . .
C43A C44A H44A 120.7 . .
C45A C44A H44A 120.7 . .
C44A C45A C46A 120.0(6) . .
C44A C45A H45A 120.0 . .
C46A C45A H45A 120.0 . .
C45A C46A C41A 121.8(6) . .
C45A C46A H46A 119.1 . .
C41A C46A H46A 119.1 . .
C56A C51A C52A 119.2(6) . .
C56A C51A C42A 119.9(6) . .
C52A C51A C42A 121.0(6) . .
C53A C52A C51A 119.7(6) . .
C53A C52A H52A 120.1 . .
C51A C52A H52A 120.1 . .
C52A C53A C54A 120.8(6) . .
C52A C53A H53A 119.6 . .
C54A C53A H53A 119.6 . .
C53A C54A C55A 119.1(6) . .
C53A C54A C57A 121.8(7) . .
C55A C54A C57A 119.1(7) . .
C56A C55A C54A 119.9(6) . .
C56A C55A H55A 120.1 . .
C54A C55A H55A 120.1 . .
C51A C56A C55A 121.3(7) . .
C51A C56A H56A 119.3 . .
C55A C56A H56A 119.3 . .
O58A C57A O59A 121.5(6) . .
O58A C57A C54A 119.4(7) . .
O59A C57A C54A 118.9(7) . .
O58A C57A Cd3 57.7(4) . 3_545
O59A C57A Cd3 64.2(4) . 3_545
C54A C57A Cd3 168.6(4) . 3_545
C57A O58A Cd3 94.9(4) . 3_545
C57A O59A Cd3 88.3(4) . 3_545
C66A C61A C62A 119.2(6) . .
C66A C61A C15A 118.3(6) . .
C62A C61A C15A 122.3(6) . .
C63A C62A C61A 119.1(6) . .
C63A C62A C71A 119.0(6) . .
C61A C62A C71A 121.9(6) . .
C64A C63A C62A 121.0(6) . .
C64A C63A H63A 119.5 . .
C62A C63A H63A 119.5 . .
C63A C64A C65A 119.9(6) . .
C63A C64A H64A 120.1 . .
C65A C64A H64A 120.1 . .
C66A C65A C64A 118.8(6) . .
C66A C65A H65A 120.6 . .
C64A C65A H65A 120.6 . .
C65A C66A C61A 122.0(6) . .
C65A C66A H66A 119.0 . .
C61A C66A H66A 119.0 . .
C76A C71A C72A 118.2(6) . .
C76A C71A C62A 119.9(6) . .
C72A C71A C62A 121.9(6) . .
C73A C72A C71A 120.5(6) . .
C73A C72A H72A 119.7 . .
C71A C72A H72A 119.7 . .
C74A C73A C72A 121.3(6) . .
C74A C73A H73A 119.4 . .
C72A C73A H73A 119.4 . .
C73A C74A C75A 118.1(6) . .
C73A C74A C77A 122.3(6) . .
C75A C74A C77A 119.5(6) . .
C76A C75A C74A 120.5(6) . .
C76A C75A H75A 119.8 . .
C74A C75A H75A 119.8 . .
C75A C76A C71A 121.3(6) . .
C75A C76A H76A 119.3 . .
C71A C76A H76A 119.3 . .
O79A C77A O78A 126.0(6) . .
O79A C77A C74A 116.5(6) . .
O78A C77A C74A 117.5(6) . .
C77A O78A Cd1 126.9(4) . 3
C77A O79A Cd3 132.7(4) . 3
C16B C11B C12B 118.4(6) . .
C16B C11B C21B 118.9(6) . .
C12B C11B C21B 122.7(6) . .
C13B C12B C11B 121.1(6) . .
C13B C12B H12B 119.5 . .
C11B C12B H12B 119.5 . .
C12B C13B C14B 118.3(6) . .
C12B C13B C41B 120.0(5) . .
C14B C13B C41B 121.5(5) . .
C15B C14B C13B 121.4(6) . .
C15B C14B H14B 119.3 . .
C13B C14B H14B 119.3 . .
C14B C15B C16B 118.8(6) . .
C14B C15B C61B 122.4(6) . .
C16B C15B C61B 118.8(6) . .
C11B C16B C15B 121.9(6) . .
C11B C16B H16B 119.0 . .
C15B C16B H16B 119.0 . .
C22B C21B C26B 118.7(6) . .
C22B C21B C11B 124.1(6) . .
C26B C21B C11B 117.1(6) . .
C23B C22B C21B 119.6(6) . .
C23B C22B C31B 118.6(6) . .
C21B C22B C31B 121.8(6) . .
C22B C23B C24B 120.9(7) . .
C22B C23B H23B 119.6 . .
C24B C23B H23B 119.6 . .
C25B C24B C23B 119.1(6) . .
C25B C24B H24B 120.4 . .
C23B C24B H24B 120.4 . .
C26B C25B C24B 120.4(7) . .
C26B C25B H25B 119.8 . .
C24B C25B H25B 119.8 . .
C25B C26B C21B 121.2(7) . .
C25B C26B H26B 119.4 . .
C21B C26B H26B 119.4 . .
C32B C31B C36B 118.8(6) . .
C32B C31B C22B 118.4(6) . .
C36B C31B C22B 122.8(6) . .
C31B C32B C33B 121.2(6) . .
C31B C32B H32B 119.4 . .
C33B C32B H32B 119.4 . .
C34B C33B C32B 120.0(6) . .
C34B C33B H33B 120.0 . .
C32B C33B H33B 120.0 . .
C33B C34B C35B 119.3(6) . .
C33B C34B C37B 120.6(6) . .
C35B C34B C37B 120.1(6) . .
C36B C35B C34B 120.4(6) . .
C36B C35B H35B 119.8 . .
C34B C35B H35B 119.8 . .
C35B C36B C31B 120.2(6) . .
C35B C36B H36B 119.9 . .
C31B C36B H36B 119.9 . .
O39B C37B O38B 121.2(6) . .
O39B C37B C34B 120.7(6) . .
O38B C37B C34B 118.1(6) . .
O39B C37B Cd2 54.5(3) . .
O38B C37B Cd2 66.9(4) . .
C34B C37B Cd2 173.2(5) . .
C37B O38B Cd1 134.4(5) . .
C37B O38B Cd2 85.5(4) . .
Cd1 O38B Cd2 92.29(18) . .
C37B O39B Cd2 98.7(4) . .
C46B C41B C42B 118.9(6) . .
C46B C41B C13B 117.9(6) . .
C42B C41B C13B 123.2(6) . .
C43B C42B C41B 118.4(6) . .
C43B C42B C51B 118.6(6) . .
C41B C42B C51B 123.0(6) . .
C44B C43B C42B 121.8(6) . .
C44B C43B H43B 119.1 . .
C42B C43B H43B 119.1 . .
C43B C44B C45B 120.0(6) . .
C43B C44B H44B 120.0 . .
C45B C44B H44B 120.0 . .
C44B C45B C46B 119.4(6) . .
C44B C45B H45B 120.3 . .
C46B C45B H45B 120.3 . .
C45B C46B C41B 121.5(6) . .
C45B C46B H46B 119.2 . .
C41B C46B H46B 119.2 . .
C52B C51B C56B 118.6(6) . .
C52B C51B C42B 121.6(6) . .
C56B C51B C42B 119.7(6) . .
C51B C52B C53B 120.5(6) . .
C51B C52B H52B 119.7 . .
C53B C52B H52B 119.7 . .
C54B C53B C52B 120.0(6) . .
C54B C53B H53B 120.0 . .
C52B C53B H53B 120.0 . .
C55B C54B C53B 119.6(6) . .
C55B C54B C57B 120.4(6) . .
C53B C54B C57B 119.9(6) . .
C56B C55B C54B 119.9(6) . .
C56B C55B H55B 120.1 . .
C54B C55B H55B 120.1 . .
C55B C56B C51B 121.3(6) . .
C55B C56B H56B 119.4 . .
C51B C56B H56B 119.4 . .
O58B C57B O59B 125.3(6) . .
O58B C57B C54B 117.7(6) . .
O59B C57B C54B 117.1(6) . .
C57B O58B Cd1 141.5(4) . 3_455
C57B O59B Cd2 126.0(4) . 3_455
C66B C61B C62B 118.4(6) . .
C66B C61B C15B 119.5(6) . .
C62B C61B C15B 121.8(6) . .
C63B C62B C61B 119.3(6) . .
C63B C62B C71B 118.8(6) . .
C61B C62B C71B 121.8(6) . .
C64B C63B C62B 120.9(7) . .
C64B C63B H63B 119.5 . .
C62B C63B H63B 119.5 . .
C65B C64B C63B 119.7(7) . .
C65B C64B H64B 120.2 . .
C63B C64B H64B 120.2 . .
C66B C65B C64B 119.9(7) . .
C66B C65B H65B 120.1 . .
C64B C65B H65B 120.1 . .
C65B C66B C61B 121.6(6) . .
C65B C66B H66B 119.2 . .
C61B C66B H66B 119.2 . .
C72B C71B C76B 118.8(6) . .
C72B C71B C62B 121.4(6) . .
C76B C71B C62B 119.7(6) . .
C71B C72B C73B 121.4(6) . .
C71B C72B H72B 119.3 . .
C73B C72B H72B 119.3 . .
C74B C73B C72B 119.9(6) . .
C74B C73B H73B 120.0 . .
C72B C73B H73B 120.0 . .
C75B C74B C73B 118.5(6) . .
C75B C74B C77B 121.0(6) . .
C73B C74B C77B 120.5(6) . .
C74B C75B C76B 121.5(6) . .
C74B C75B H75B 119.3 . .
C76B C75B H75B 119.3 . .
C75B C76B C71B 119.6(7) . .
C75B C76B H76B 120.2 . .
C71B C76B H76B 120.2 . .
O78B C77B O79B 121.8(6) . .
O78B C77B C74B 120.0(6) . .
O79B C77B C74B 118.2(6) . .
O78B C77B Cd2 67.2(4) . 3_445
O79B C77B Cd2 54.8(3) . 3_445
C74B C77B Cd2 172.1(5) . 3_445
C77B O78B Cd2 84.8(4) . 3_445
C77B O79B Cd2 97.3(4) . 3_445

loop_
_geom_bond_atom_site_label_1
_geom_bond_atom_site_label_2
_geom_bond_distance
_geom_bond_site_symmetry_2
Cd1 O78A 2.224(4) 3_445
Cd1 O58B 2.234(4) 3_545
Cd1 O39A 2.254(5) .
Cd1 O1X 2.285(5) .
Cd1 O38B 2.333(5) .
Cd1 Cl1 2.6913(15) .
Cd2 O79B 2.216(5) 3
Cd2 O59B 2.219(5) 3_545
Cd2 O39B 2.256(5) .
Cd2 O78B 2.491(5) 3
Cd2 Cl1 2.5146(18) .
Cd2 O38B 2.525(5) .
Cd2 C77B 2.690(7) 3
Cd2 C37B 2.737(7) .
Cd3 O79A 2.239(5) 3_445
Cd3 O38A 2.286(5) .
Cd3 O58A 2.307(5) 3_455
Cd3 N1Y 2.334(6) .
Cd3 O59A 2.449(5) 3_455
Cd3 O39A 2.468(5) .
Cd3 C57A 2.718(7) 3_455
Cd3 C37A 2.734(6) .
O1X C2X 1.235(9) .
C2X N3X 1.326(10) .
C2X H2XA 0.9500 .
N3X C4X 1.450(10) .
N3X C5X 1.455(11) .
C4X H4XA 0.9800 .
C4X H4XB 0.9800 .
C4X H4XC 0.9800 .
C5X H5XA 0.9800 .
C5X H5XB 0.9800 .
C5X H5XC 0.9800 .
N1Y C3Y 1.466(10) .
N1Y C2Y 1.472(9) .
N1Y H1YA 0.9300 .
C2Y H2YA 0.9800 .
C2Y H2YB 0.9800 .
C2Y H2YC 0.9800 .
C3Y H3YA 0.9800 .
C3Y H3YB 0.9800 .
C3Y H3YC 0.9800 .
N1Z C2Z 1.470(11) .
N1Z C3Z 1.492(10) .
N1Z H1ZA 0.9200 .
N1Z H1ZB 0.9200 .
C2Z H2ZA 0.9800 .
C2Z H2ZB 0.9800 .
C2Z H2ZC 0.9800 .
C3Z H3ZA 0.9800 .
C3Z H3ZB 0.9800 .
C3Z H3ZC 0.9800 .
C11A C12A 1.394(9) .
C11A C16A 1.397(9) .
C11A C21A 1.491(9) .
C12A C13A 1.405(9) .
C12A H12A 0.9500 .
C13A C14A 1.392(9) .
C13A C41A 1.496(9) .
C14A C15A 1.394(9) .
C14A H14A 0.9500 .
C15A C16A 1.388(9) .
C15A C61A 1.503(9) .
C16A H16A 0.9500 .
C21A C26A 1.389(9) .
C21A C22A 1.414(9) .
C22A C23A 1.392(9) .
C22A C31A 1.489(9) .
C23A C24A 1.378(11) .
C23A H23A 0.9500 .
C24A C25A 1.400(12) .
C24A H24A 0.9500 .
C25A C26A 1.371(11) .
C25A H25A 0.9500 .
C26A H26A 0.9500 .
C31A C36A 1.396(9) .
C31A C32A 1.399(9) .
C32A C33A 1.389(9) .
C32A H32A 0.9500 .
C33A C34A 1.401(9) .
C33A H33A 0.9500 .
C34A C35A 1.395(10) .
C34A C37A 1.486(9) .
C35A C36A 1.394(10) .
C35A H35A 0.9500 .
C36A H36A 0.9500 .
C37A O38A 1.256(9) .
C37A O39A 1.290(8) .
C41A C46A 1.402(9) .
C41A C42A 1.417(9) .
C42A C43A 1.397(10) .
C42A C51A 1.485(9) .
C43A C44A 1.387(10) .
C43A H43A 0.9500 .
C44A C45A 1.389(11) .
C44A H44A 0.9500 .
C45A C46A 1.389(10) .
C45A H45A 0.9500 .
C46A H46A 0.9500 .
C51A C56A 1.373(10) .
C51A C52A 1.412(10) .
C52A C53A 1.388(9) .
C52A H52A 0.9500 .
C53A C54A 1.396(10) .
C53A H53A 0.9500 .
C54A C55A 1.397(10) .
C54A C57A 1.497(9) .
C55A C56A 1.394(10) .
C55A H55A 0.9500 .
C56A H56A 0.9500 .
C57A O58A 1.253(9) .
C57A O59A 1.255(9) .
C57A Cd3 2.718(7) 3_545
O58A Cd3 2.307(5) 3_545
O59A Cd3 2.449(5) 3_545
C61A C66A 1.386(9) .
C61A C62A 1.401(9) .
C62A C63A 1.396(9) .
C62A C71A 1.494(9) .
C63A C64A 1.387(10) .
C63A H63A 0.9500 .
C64A C65A 1.400(10) .
C64A H64A 0.9500 .
C65A C66A 1.383(9) .
C65A H65A 0.9500 .
C66A H66A 0.9500 .
C71A C76A 1.396(10) .
C71A C72A 1.398(10) .
C72A C73A 1.388(9) .
C72A H72A 0.9500 .
C73A C74A 1.388(9) .
C73A H73A 0.9500 .
C74A C75A 1.410(9) .
C74A C77A 1.510(9) .
C75A C76A 1.377(9) .
C75A H75A 0.9500 .
C76A H76A 0.9500 .
C77A O79A 1.248(9) .
C77A O78A 1.267(8) .
O78A Cd1 2.224(4) 3
O79A Cd3 2.239(5) 3
C11B C16B 1.386(10) .
C11B C12B 1.402(9) .
C11B C21B 1.486(9) .
C12B C13B 1.399(9) .
C12B H12B 0.9500 .
C13B C14B 1.407(9) .
C13B C41B 1.484(9) .
C14B C15B 1.380(9) .
C14B H14B 0.9500 .
C15B C16B 1.393(9) .
C15B C61B 1.491(9) .
C16B H16B 0.9500 .
C21B C22B 1.398(9) .
C21B C26B 1.406(9) .
C22B C23B 1.394(9) .
C22B C31B 1.499(9) .
C23B C24B 1.395(11) .
C23B H23B 0.9500 .
C24B C25B 1.390(12) .
C24B H24B 0.9500 .
C25B C26B 1.369(11) .
C25B H25B 0.9500 .
C26B H26B 0.9500 .
C31B C32B 1.389(9) .
C31B C36B 1.392(9) .
C32B C33B 1.395(10) .
C32B H32B 0.9500 .
C33B C34B 1.374(10) .
C33B H33B 0.9500 .
C34B C35B 1.409(9) .
C34B C37B 1.496(9) .
C35B C36B 1.386(9) .
C35B H35B 0.9500 .
C36B H36B 0.9500 .
C37B O39B 1.245(9) .
C37B O38B 1.274(8) .
C41B C46B 1.406(9) .
C41B C42B 1.410(9) .
C42B C43B 1.407(9) .
C42B C51B 1.497(9) .
C43B C44B 1.382(10) .
C43B H43B 0.9500 .
C44B C45B 1.383(11) .
C44B H44B 0.9500 .
C45B C46B 1.390(9) .
C45B H45B 0.9500 .
C46B H46B 0.9500 .
C51B C52B 1.393(9) .
C51B C56B 1.396(10) .
C52B C53B 1.397(9) .
C52B H52B 0.9500 .
C53B C54B 1.396(10) .
C53B H53B 0.9500 .
C54B C55B 1.391(9) .
C54B C57B 1.508(9) .
C55B C56B 1.387(9) .
C55B H55B 0.9500 .
C56B H56B 0.9500 .
C57B O58B 1.250(9) .
C57B O59B 1.272(8) .
O58B Cd1 2.234(4) 3_455
O59B Cd2 2.219(5) 3_455
C61B C66B 1.405(9) .
C61B C62B 1.411(9) .
C62B C63B 1.397(10) .
C62B C71B 1.488(9) .
C63B C64B 1.396(11) .
C63B H63B 0.9500 .
C64B C65B 1.386(11) .
C64B H64B 0.9500 .
C65B C66B 1.378(10) .
C65B H65B 0.9500 .
C66B H66B 0.9500 .
C71B C72B 1.379(10) .
C71B C76B 1.401(10) .
C72B C73B 1.399(10) .
C72B H72B 0.9500 .
C73B C74B 1.396(10) .
C73B H73B 0.9500 .
C74B C75B 1.387(11) .
C74B C77B 1.489(9) .
C75B C76B 1.399(10) .
C75B H75B 0.9500 .
C76B H76B 0.9500 .
C77B O78B 1.268(9) .
C77B O79B 1.269(9) .
C77B Cd2 2.690(7) 3_445
O78B Cd2 2.491(5) 3_445
O79B Cd2 2.216(5) 3_445

loop_
_geom_hbond_atom_site_label_D
_geom_hbond_atom_site_label_H
_geom_hbond_atom_site_label_A
_geom_hbond_distance_DH
_geom_hbond_distance_HA
_geom_hbond_distance_DA
_geom_hbond_angle_DHA
_geom_hbond_site_symmetry_A
N1Z H1ZA O59A 0.92 1.82 2.708(9) 162.5 4_464
N1Z H1ZB O59B 0.92 2.11 2.890(8) 141.6 3_545
N1Z H1ZB O78B 0.92 2.28 2.950(8) 129.0 3

loop_
_geom_torsion_atom_site_label_1
_geom_torsion_atom_site_label_2
_geom_torsion_atom_site_label_3
_geom_torsion_atom_site_label_4
_geom_torsion
_geom_torsion_site_symmetry_1
_geom_torsion_site_symmetry_4
O79B Cd2 Cl1 Cd1 -163.37(14) 3 .
O59B Cd2 Cl1 Cd1 -61.59(13) 3_545 .
O39B Cd2 Cl1 Cd1 77.93(14) . .
O78B Cd2 Cl1 Cd1 -163.1(3) 3 .
O38B Cd2 Cl1 Cd1 25.79(11) . .
C77B Cd2 Cl1 Cd1 -161.36(17) 3 .
C37B Cd2 Cl1 Cd1 52.53(15) . .
O78A Cd1 Cl1 Cd2 -120.63(13) 3_445 .
O58B Cd1 Cl1 Cd2 56.76(15) 3_545 .
O39A Cd1 Cl1 Cd2 151.67(13) . .
O1X Cd1 Cl1 Cd2 96.2(9) . .
O38B Cd1 Cl1 Cd2 -28.10(13) . .
O78A Cd1 O1X C2X 19.7(7) 3_445 .
O58B Cd1 O1X C2X -156.0(7) 3_545 .
O39A Cd1 O1X C2X 109.3(7) . .
O38B Cd1 O1X C2X -73.0(7) . .
Cl1 Cd1 O1X C2X 164.0(7) . .
Cd1 O1X C2X N3X -176.4(6) . .
O1X C2X N3X C4X 3.7(13) . .
O1X C2X N3X C5X -177.4(9) . .
O79A Cd3 N1Y C3Y 61.5(5) 3_445 .
O38A Cd3 N1Y C3Y -87.3(5) . .
O58A Cd3 N1Y C3Y 148.2(5) 3_455 .
O59A Cd3 N1Y C3Y -173.5(5) 3_455 .
O39A Cd3 N1Y C3Y -32.8(5) . .
C57A Cd3 N1Y C3Y 167.1(5) 3_455 .
C37A Cd3 N1Y C3Y -60.5(5) . .
O79A Cd3 N1Y C2Y -64.5(5) 3_445 .
O38A Cd3 N1Y C2Y 146.7(5) . .
O58A Cd3 N1Y C2Y 22.2(6) 3_455 .
O59A Cd3 N1Y C2Y 60.5(5) 3_455 .
O39A Cd3 N1Y C2Y -158.8(5) . .
C57A Cd3 N1Y C2Y 41.1(6) 3_455 .
C37A Cd3 N1Y C2Y 173.5(5) . .
C16A C11A C12A C13A 0.4(9) . .
C21A C11A C12A C13A 179.8(5) . .
C11A C12A C13A C14A 0.2(9) . .
C11A C12A C13A C41A 176.4(6) . .
C12A C13A C14A C15A -0.2(9) . .
C41A C13A C14A C15A -176.3(6) . .
C13A C14A C15A C16A -0.4(9) . .
C13A C14A C15A C61A 176.3(6) . .
C14A C15A C16A C11A 1.0(9) . .
C61A C15A C16A C11A -175.7(6) . .
C12A C11A C16A C15A -1.0(9) . .
C21A C11A C16A C15A 179.6(6) . .
C12A C11A C21A C26A -52.3(9) . .
C16A C11A C21A C26A 127.1(7) . .
C12A C11A C21A C22A 127.0(7) . .
C16A C11A C21A C22A -53.6(9) . .
C26A C21A C22A C23A -0.3(10) . .
C11A C21A C22A C23A -179.6(6) . .
C26A C21A C22A C31A -179.7(6) . .
C11A C21A C22A C31A 1.0(10) . .
C21A C22A C23A C24A 0.9(11) . .
C31A C22A C23A C24A -179.6(7) . .
C22A C23A C24A C25A -1.4(12) . .
C23A C24A C25A C26A 1.3(12) . .
C24A C25A C26A C21A -0.7(12) . .
C22A C21A C26A C25A 0.2(10) . .
C11A C21A C26A C25A 179.5(7) . .
C23A C22A C31A C36A -47.1(9) . .
C21A C22A C31A C36A 132.4(7) . .
C23A C22A C31A C32A 133.2(7) . .
C21A C22A C31A C32A -47.4(9) . .
C36A C31A C32A C33A -1.9(9) . .
C22A C31A C32A C33A 177.9(6) . .
C31A C32A C33A C34A 0.0(9) . .
C32A C33A C34A C35A 1.8(10) . .
C32A C33A C34A C37A 178.0(6) . .
C33A C34A C35A C36A -1.7(10) . .
C37A C34A C35A C36A -177.9(6) . .
C34A C35A C36A C31A -0.1(10) . .
C32A C31A C36A C35A 1.9(9) . .
C22A C31A C36A C35A -177.8(6) . .
C35A C34A C37A O38A -175.0(7) . .
C33A C34A C37A O38A 8.9(10) . .
C35A C34A C37A O39A 8.8(10) . .
C33A C34A C37A O39A -167.3(6) . .
C35A C34A C37A Cd3 142(5) . .
C33A C34A C37A Cd3 -34(6) . .
O79A Cd3 C37A O38A 171.1(4) 3_445 .
O58A Cd3 C37A O38A 41.6(6) 3_455 .
N1Y Cd3 C37A O38A -100.6(5) . .
O59A Cd3 C37A O38A -20.7(5) 3_455 .
O39A Cd3 C37A O38A 179.9(7) . .
C57A Cd3 C37A O38A 4.1(6) 3_455 .
O79A Cd3 C37A O39A -8.8(4) 3_445 .
O38A Cd3 C37A O39A -179.9(7) . .
O58A Cd3 C37A O39A -138.3(4) 3_455 .
N1Y Cd3 C37A O39A 79.5(4) . .
O59A Cd3 C37A O39A 159.4(3) 3_455 .
C57A Cd3 C37A O39A -175.9(3) 3_455 .
O79A Cd3 C37A C34A -144(6) 3_445 .
O38A Cd3 C37A C34A 45(5) . .
O58A Cd3 C37A C34A 87(6) 3_455 .
N1Y Cd3 C37A C34A -55(6) . .
O59A Cd3 C37A C34A 25(6) 3_455 .
O39A Cd3 C37A C34A -135(6) . .
C57A Cd3 C37A C34A 49(6) 3_455 .
O39A C37A O38A Cd3 0.1(7) . .
C34A C37A O38A Cd3 -176.1(5) . .
O79A Cd3 O38A C37A -14.5(7) 3_445 .
O58A Cd3 O38A C37A -150.2(4) 3_455 .
N1Y Cd3 O38A C37A 81.8(5) . .
O59A Cd3 O38A C37A 161.0(5) 3_455 .
O39A Cd3 O38A C37A 0.0(4) . .
C57A Cd3 O38A C37A -176.9(4) 3_455 .
O38A C37A O39A Cd1 103.9(7) . .
C34A C37A O39A Cd1 -79.9(8) . .
Cd3 C37A O39A Cd1 103.9(5) . .
O38A C37A O39A Cd3 -0.1(7) . .
C34A C37A O39A Cd3 176.1(6) . .
O78A Cd1 O39A C37A -159.3(6) 3_445 .
O58B Cd1 O39A C37A 35.9(6) 3_545 .
O1X Cd1 O39A C37A 116.5(6) . .
O38B Cd1 O39A C37A -54.3(10) . .
Cl1 Cd1 O39A C37A -55.2(6) . .
O78A Cd1 O39A Cd3 -61.60(18) 3_445 .
O58B Cd1 O39A Cd3 133.60(18) 3_545 .
O1X Cd1 O39A Cd3 -145.80(19) . .
O38B Cd1 O39A Cd3 43.4(8) . .
Cl1 Cd1 O39A Cd3 42.49(13) . .
O79A Cd3 O39A C37A 172.5(4) 3_445 .
O38A Cd3 O39A C37A 0.0(4) . .
O58A Cd3 O39A C37A 77.5(5) 3_455 .
N1Y Cd3 O39A C37A -100.5(4) . .
O59A Cd3 O39A C37A -29.5(5) 3_455 .
C57A Cd3 O39A C37A 8.7(7) 3_455 .
O79A Cd3 O39A Cd1 39.5(2) 3_445 .
O38A Cd3 O39A Cd1 -133.0(3) . .
O58A Cd3 O39A Cd1 -55.5(4) 3_455 .
N1Y Cd3 O39A Cd1 126.5(2) . .
O59A Cd3 O39A Cd1 -162.5(2) 3_455 .
C57A Cd3 O39A Cd1 -124.2(5) 3_455 .
C37A Cd3 O39A Cd1 -133.0(4) . .
C14A C13A C41A C46A 44.0(9) . .
C12A C13A C41A C46A -132.1(6) . .
C14A C13A C41A C42A -140.3(7) . .
C12A C13A C41A C42A 43.6(9) . .
C46A C41A C42A C43A 3.3(10) . .
C13A C41A C42A C43A -172.3(6) . .
C46A C41A C42A C51A -177.9(6) . .
C13A C41A C42A C51A 6.4(10) . .
C41A C42A C43A C44A -1.9(11) . .
C51A C42A C43A C44A 179.3(7) . .
C42A C43A C44A C45A -0.7(12) . .
C43A C44A C45A C46A 1.8(11) . .
C44A C45A C46A C41A -0.3(11) . .
C42A C41A C46A C45A -2.3(10) . .
C13A C41A C46A C45A 173.6(6) . .
C43A C42A C51A C56A 51.5(9) . .
C41A C42A C51A C56A -127.3(7) . .
C43A C42A C51A C52A -128.5(7) . .
C41A C42A C51A C52A 52.7(9) . .
C56A C51A C52A C53A 0.5(10) . .
C42A C51A C52A C53A -179.5(6) . .
C51A C52A C53A C54A 1.2(10) . .
C52A C53A C54A C55A -1.9(10) . .
C52A C53A C54A C57A 176.2(6) . .
C53A C54A C55A C56A 1.0(10) . .
C57A C54A C55A C56A -177.2(6) . .
C52A C51A C56A C55A -1.4(10) . .
C42A C51A C56A C55A 178.6(6) . .
C54A C55A C56A C51A 0.7(11) . .
C53A C54A C57A O58A -14.8(10) . .
C55A C54A C57A O58A 163.3(7) . .
C53A C54A C57A O59A 169.8(6) . .
C55A C54A C57A O59A -12.0(9) . .
C53A C54A C57A Cd3 -87(3) . 3_545
C55A C54A C57A Cd3 91(3) . 3_545
O59A C57A O58A Cd3 8.1(7) . 3_545
C54A C57A O58A Cd3 -167.1(5) . 3_545
O58A C57A O59A Cd3 -7.6(6) . 3_545
C54A C57A O59A Cd3 167.7(5) . 3_545
C16A C15A C61A C66A 51.9(8) . .
C14A C15A C61A C66A -124.7(7) . .
C16A C15A C61A C62A -131.8(7) . .
C14A C15A C61A C62A 51.6(9) . .
C66A C61A C62A C63A 0.1(10) . .
C15A C61A C62A C63A -176.2(6) . .
C66A C61A C62A C71A -179.7(6) . .
C15A C61A C62A C71A 4.1(10) . .
C61A C62A C63A C64A 0.7(10) . .
C71A C62A C63A C64A -179.5(6) . .
C62A C63A C64A C65A -0.6(11) . .
C63A C64A C65A C66A -0.4(10) . .
C64A C65A C66A C61A 1.2(10) . .
C62A C61A C66A C65A -1.1(10) . .
C15A C61A C66A C65A 175.3(6) . .
C63A C62A C71A C76A 57.3(9) . .
C61A C62A C71A C76A -122.9(7) . .
C63A C62A C71A C72A -122.7(7) . .
C61A C62A C71A C72A 57.1(9) . .
C76A C71A C72A C73A 0.6(10) . .
C62A C71A C72A C73A -179.4(6) . .
C71A C72A C73A C74A 0.4(11) . .
C72A C73A C74A C75A 0.4(10) . .
C72A C73A C74A C77A 179.7(6) . .
C73A C74A C75A C76A -2.1(10) . .
C77A C74A C75A C76A 178.5(6) . .
C74A C75A C76A C71A 3.2(10) . .
C72A C71A C76A C75A -2.4(10) . .
C62A C71A C76A C75A 177.6(6) . .
C73A C74A C77A O79A -162.4(7) . .
C75A C74A C77A O79A 16.9(9) . .
C73A C74A C77A O78A 17.7(10) . .
C75A C74A C77A O78A -163.0(6) . .
O79A C77A O78A Cd1 -15.3(10) . 3
C74A C77A O78A Cd1 164.6(4) . 3
O78A C77A O79A Cd3 -34.3(11) . 3
C74A C77A O79A Cd3 145.8(5) . 3
C16B C11B C12B C13B -0.2(9) . .
C21B C11B C12B C13B 179.5(6) . .
C11B C12B C13B C14B 0.9(8) . .
C11B C12B C13B C41B -175.9(6) . .
C12B C13B C14B C15B -0.4(9) . .
C41B C13B C14B C15B 176.3(6) . .
C13B C14B C15B C16B -0.7(9) . .
C13B C14B C15B C61B -177.6(6) . .
C12B C11B C16B C15B -0.9(9) . .
C21B C11B C16B C15B 179.4(6) . .
C14B C15B C16B C11B 1.3(9) . .
C61B C15B C16B C11B 178.4(6) . .
C16B C11B C21B C22B 124.7(7) . .
C12B C11B C21B C22B -55.0(9) . .
C16B C11B C21B C26B -54.7(8) . .
C12B C11B C21B C26B 125.5(7) . .
C26B C21B C22B C23B 2.1(10) . .
C11B C21B C22B C23B -177.3(6) . .
C26B C21B C22B C31B -177.7(6) . .
C11B C21B C22B C31B 2.8(10) . .
C21B C22B C23B C24B -1.4(10) . .
C31B C22B C23B C24B 178.4(6) . .
C22B C23B C24B C25B -0.3(11) . .
C23B C24B C25B C26B 1.3(12) . .
C24B C25B C26B C21B -0.6(12) . .
C22B C21B C26B C25B -1.2(11) . .
C11B C21B C26B C25B 178.3(6) . .
C23B C22B C31B C32B -48.7(9) . .
C21B C22B C31B C32B 131.2(7) . .
C23B C22B C31B C36B 133.1(7) . .
C21B C22B C31B C36B -47.0(10) . .
C36B C31B C32B C33B 3.0(10) . .
C22B C31B C32B C33B -175.3(6) . .
C31B C32B C33B C34B -0.1(11) . .
C32B C33B C34B C35B -2.4(10) . .
C32B C33B C34B C37B 175.2(6) . .
C33B C34B C35B C36B 2.0(10) . .
C37B C34B C35B C36B -175.6(6) . .
C34B C35B C36B C31B 0.9(10) . .
C32B C31B C36B C35B -3.3(10) . .
C22B C31B C36B C35B 174.8(6) . .
C33B C34B C37B O39B -162.8(7) . .
C35B C34B C37B O39B 14.7(10) . .
C33B C34B C37B O38B 16.7(10) . .
C35B C34B C37B O38B -165.8(6) . .
C33B C34B C37B Cd2 -119(4) . .
C35B C34B C37B Cd2 59(4) . .
O79B Cd2 C37B O39B -5.0(6) 3 .
O59B Cd2 C37B O39B -144.3(5) 3_545 .
O78B Cd2 C37B O39B -57.9(5) 3 .
Cl1 Cd2 C37B O39B 110.2(5) . .
O38B Cd2 C37B O39B -175.1(7) . .
C77B Cd2 C37B O39B -38.7(5) 3 .
O79B Cd2 C37B O38B 170.0(4) 3 .
O59B Cd2 C37B O38B 30.8(4) 3_545 .
O39B Cd2 C37B O38B 175.1(7) . .
O78B Cd2 C37B O38B 117.1(4) 3 .
Cl1 Cd2 C37B O38B -74.8(4) . .
C77B Cd2 C37B O38B 136.3(4) 3 .
O79B Cd2 C37B C34B -52(4) 3 .
O59B Cd2 C37B C34B 168(4) 3_545 .
O39B Cd2 C37B C34B -47(4) . .
O78B Cd2 C37B C34B -105(4) 3 .
Cl1 Cd2 C37B C34B 63(4) . .
O38B Cd2 C37B C34B 138(4) . .
C77B Cd2 C37B C34B -86(4) 3 .
O39B C37B O38B Cd1 93.5(8) . .
C34B C37B O38B Cd1 -86.0(8) . .
Cd2 C37B O38B Cd1 88.8(5) . .
O39B C37B O38B Cd2 4.7(7) . .
C34B C37B O38B Cd2 -174.8(6) . .
O78A Cd1 O38B C37B 45.6(7) 3_445 .
O58B Cd1 O38B C37B -150.4(7) 3_545 .
O39A Cd1 O38B C37B -59.0(11) . .
O1X Cd1 O38B C37B 130.4(7) . .
Cl1 Cd1 O38B C37B -58.1(7) . .
O78A Cd1 O38B Cd2 131.49(17) 3_445 .
O58B Cd1 O38B Cd2 -64.52(17) 3_545 .
O39A Cd1 O38B Cd2 27.0(8) . .
O1X Cd1 O38B Cd2 -143.67(17) . .
Cl1 Cd1 O38B Cd2 27.86(11) . .
O79B Cd2 O38B C37B -30.2(10) 3 .
O59B Cd2 O38B C37B -151.9(4) 3_545 .
O39B Cd2 O38B C37B -2.7(4) . .
O78B Cd2 O38B C37B -72.3(4) 3 .
Cl1 Cd2 O38B C37B 104.3(4) . .
C77B Cd2 O38B C37B -66.8(5) 3 .
O79B Cd2 O38B Cd1 -164.5(7) 3 .
O59B Cd2 O38B Cd1 73.76(18) 3_545 .
O39B Cd2 O38B Cd1 -137.1(3) . .
O78B Cd2 O38B Cd1 153.36(15) 3 .
Cl1 Cd2 O38B Cd1 -30.01(12) . .
C77B Cd2 O38B Cd1 158.8(2) 3 .
C37B Cd2 O38B Cd1 -134.3(4) . .
O38B C37B O39B Cd2 -5.3(8) . .
C34B C37B O39B Cd2 174.2(5) . .
O79B Cd2 O39B C37B 176.5(4) 3 .
O59B Cd2 O39B C37B 47.5(6) 3_545 .
O78B Cd2 O39B C37B 124.9(5) 3 .
Cl1 Cd2 O39B C37B -72.5(5) . .
O38B Cd2 O39B C37B 2.8(4) . .
C77B Cd2 O39B C37B 148.8(5) 3 .
C12B C13B C41B C46B 46.0(8) . .
C14B C13B C41B C46B -130.7(6) . .
C12B C13B C41B C42B -134.9(6) . .
C14B C13B C41B C42B 48.4(9) . .
C46B C41B C42B C43B 0.6(9) . .
C13B C41B C42B C43B -178.5(6) . .
C46B C41B C42B C51B -177.7(6) . .
C13B C41B C42B C51B 3.1(10) . .
C41B C42B C43B C44B -1.2(10) . .
C51B C42B C43B C44B 177.2(6) . .
C42B C43B C44B C45B 1.4(11) . .
C43B C44B C45B C46B -1.0(10) . .
C44B C45B C46B C41B 0.4(10) . .
C42B C41B C46B C45B -0.2(10) . .
C13B C41B C46B C45B 179.0(6) . .
C43B C42B C51B C52B -119.0(7) . .
C41B C42B C51B C52B 59.3(9) . .
C43B C42B C51B C56B 58.8(9) . .
C41B C42B C51B C56B -122.9(7) . .
C56B C51B C52B C53B -1.9(10) . .
C42B C51B C52B C53B 176.0(6) . .
C51B C52B C53B C54B 2.9(10) . .
C52B C53B C54B C55B -1.1(10) . .
C52B C53B C54B C57B -179.7(6) . .
C53B C54B C55B C56B -1.6(10) . .
C57B C54B C55B C56B 177.0(6) . .
C54B C55B C56B C51B 2.6(10) . .
C52B C51B C56B C55B -0.8(10) . .
C42B C51B C56B C55B -178.7(6) . .
C55B C54B C57B O58B -151.0(7) . .
C53B C54B C57B O58B 27.6(9) . .
C55B C54B C57B O59B 28.3(9) . .
C53B C54B C57B O59B -153.1(6) . .
O59B C57B O58B Cd1 -1.9(12) . 3_455
C54B C57B O58B Cd1 177.3(5) . 3_455
O58B C57B O59B Cd2 7.8(10) . 3_455
C54B C57B O59B Cd2 -171.4(4) . 3_455
C14B C15B C61B C66B 46.6(9) . .
C16B C15B C61B C66B -130.3(7) . .
C14B C15B C61B C62B -139.7(7) . .
C16B C15B C61B C62B 43.4(9) . .
C66B C61B C62B C63B 3.3(10) . .
C15B C61B C62B C63B -170.5(7) . .
C66B C61B C62B C71B -173.7(6) . .
C15B C61B C62B C71B 12.6(10) . .
C61B C62B C63B C64B -1.5(12) . .
C71B C62B C63B C64B 175.6(8) . .
C62B C63B C64B C65B -2.0(13) . .
C63B C64B C65B C66B 3.7(13) . .
C64B C65B C66B C61B -1.9(12) . .
C62B C61B C66B C65B -1.6(11) . .
C15B C61B C66B C65B 172.3(7) . .
C63B C62B C71B C72B -126.8(8) . .
C61B C62B C71B C72B 50.2(10) . .
C63B C62B C71B C76B 54.4(10) . .
C61B C62B C71B C76B -128.6(7) . .
C76B C71B C72B C73B -3.4(10) . .
C62B C71B C72B C73B 177.8(6) . .
C71B C72B C73B C74B 4.2(10) . .
C72B C73B C74B C75B -0.6(10) . .
C72B C73B C74B C77B 177.4(6) . .
C73B C74B C75B C76B -3.7(10) . .
C77B C74B C75B C76B 178.2(6) . .
C74B C75B C76B C71B 4.5(11) . .
C72B C71B C76B C75B -0.9(10) . .
C62B C71B C76B C75B 177.9(6) . .
C75B C74B C77B O78B 5.0(9) . .
C73B C74B C77B O78B -173.0(6) . .
C75B C74B C77B O79B -173.5(6) . .
C73B C74B C77B O79B 8.5(9) . .
C75B C74B C77B Cd2 160(3) . 3_445
C73B C74B C77B Cd2 -18(4) . 3_445
O79B C77B O78B Cd2 -5.3(6) . 3_445
C74B C77B O78B Cd2 176.3(5) . 3_445
O78B C77B O79B Cd2 5.9(7) . 3_445
C74B C77B O79B Cd2 -175.6(5) . 3_445
